data_7241528
loop_
_publ_author_name
'Wang, Lingyao'
'Jiang, Tao'
'Duttwyler, Simon'
'Zhang, Yuanbin'

_publ_section_title
;
 Supramolecular Cu(ii)--dipyridyl frameworks featuring weakly coordinating
 dodecaborate dianions for selective gas separation
;
_journal_issue 2
_journal_name_full CrystEngComm
_journal_page_first 282
_journal_page_last 291
_journal_paper_doi 10.1039/D0CE01395A
_journal_volume 23
_journal_year 2021
_chemical_formula_sum 'C44 H48 B12 Cl12 Cu N4 O4'
_chemical_formula_weight 1315.52
_space_group_crystal_system monoclinic
_space_group_IT_number 15
_space_group_name_Hall '-C 2yc'
_space_group_name_H-M_alt 'C 1 2/c 1'
_atom_sites_solution_hydrogens geom
_audit_creation_method SHELXL-2018/3
_audit_update_record
;
2020-09-23 deposited with the CCDC.	2020-11-23 downloaded from the CCDC.
;
_cell_angle_alpha 90
_cell_angle_beta 109.211(3)
_cell_angle_gamma 90
_cell_formula_units_Z 8
_cell_length_a 43.481(7)
_cell_length_b 21.109(3)
_cell_length_c 22.589(4)
_cell_measurement_reflns_used 9925
_cell_measurement_temperature 296(2)
_cell_measurement_theta_max 26.25
_cell_measurement_theta_min 2.23
_cell_volume 19579(5)
_computing_structure_refinement 'SHELXL-2018/3 (Sheldrick, 2018)'
_computing_structure_solution 'SHELXT 2014/5 (Sheldrick, 2014)'
_diffrn_ambient_temperature 296(2)
_diffrn_measured_fraction_theta_full 0.998
_diffrn_measured_fraction_theta_max 0.985
_diffrn_measurement_device_type 'BRUKER D8 VENTURE PHOTON 100'
_diffrn_radiation_type MoK\a
_diffrn_radiation_wavelength 0.71073
_diffrn_reflns_av_R_equivalents 0.0735
_diffrn_reflns_av_unetI/netI 0.0753
_diffrn_reflns_Laue_measured_fraction_full 0.998
_diffrn_reflns_Laue_measured_fraction_max 0.985
_diffrn_reflns_limit_h_max 52
_diffrn_reflns_limit_h_min -54
_diffrn_reflns_limit_k_max 26
_diffrn_reflns_limit_k_min -26
_diffrn_reflns_limit_l_max 28
_diffrn_reflns_limit_l_min -23
_diffrn_reflns_number 70145
_diffrn_reflns_point_group_measured_fraction_full 0.998
_diffrn_reflns_point_group_measured_fraction_max 0.985
_diffrn_reflns_theta_full 25.242
_diffrn_reflns_theta_max 26.574
_diffrn_reflns_theta_min 0.992
_exptl_absorpt_coefficient_mu 0.578
_exptl_crystal_density_diffrn 0.893
_exptl_crystal_description block
_exptl_crystal_F_000 5320
_exptl_crystal_size_max 0.200
_exptl_crystal_size_mid 0.200
_exptl_crystal_size_min 0.200
_refine_diff_density_max 1.047
_refine_diff_density_min -1.235
_refine_diff_density_rms 0.126
_refine_ls_extinction_method none
_refine_ls_goodness_of_fit_ref 1.110
_refine_ls_hydrogen_treatment constr
_refine_ls_matrix_type full
_refine_ls_number_parameters 702
_refine_ls_number_reflns 20151
_refine_ls_number_restraints 24
_refine_ls_restrained_S_all 1.111
_refine_ls_R_factor_all 0.1325
_refine_ls_R_factor_gt 0.0983
_refine_ls_shift/su_max 0.001
_refine_ls_shift/su_mean 0.000
_refine_ls_structure_factor_coef Fsqd
_refine_ls_weighting_details 'w=1/[\s^2^(Fo^2^)+(0.0600P)^2^+175.0000P] where P=(Fo^2^+2Fc^2^)/3'
_refine_ls_weighting_scheme calc
_refine_ls_wR_factor_gt 0.2539
_refine_ls_wR_factor_ref 0.2738
_reflns_Friedel_coverage 0.000
_reflns_number_gt 11887
_reflns_number_total 20151
_reflns_threshold_expression 'I > 2\s(I)'
_cod_data_source_file d0ce01395a2.cif
_cod_data_source_block yb2_0m_a_sq_sq
_cod_depositor_comments 'Adding full bibliography for 7241528--7241530.cif.'
_cod_original_cell_volume 19578(5)
_cod_original_sg_symbol_H-M 'C 2/c'
_cod_database_code 7241528
_shelx_shelxl_version_number 2018/3
_shelx_space_group_comment
;
The symmetry employed for this shelxl refinement is uniquely defined
by the following loop, which should always be used as a source of
symmetry information in preference to the above space-group names.
They are only intended as comments.
;
_shelx_estimated_absorpt_t_min 0.893
_shelx_estimated_absorpt_t_max 0.893

loop_
_space_group_symop_operation_xyz
'x, y, z'
'-x, y, -z+1/2'
'x+1/2, y+1/2, z'
'-x+1/2, y+1/2, -z+1/2'
'-x, -y, -z'
'x, -y, z-1/2'
'-x+1/2, -y+1/2, -z'
'x+1/2, -y+1/2, z-1/2'

loop_
_atom_site_label
_atom_site_type_symbol
_atom_site_fract_x
_atom_site_fract_y
_atom_site_fract_z
_atom_site_U_iso_or_equiv
_atom_site_adp_type
_atom_site_occupancy
_atom_site_site_symmetry_order
_atom_site_calc_flag
_atom_site_refinement_flags_posn
_atom_site_refinement_flags_adp
_atom_site_refinement_flags_occupancy
_atom_site_disorder_assembly
_atom_site_disorder_group
C1 C 0.35440(15) 0.1316(3) -0.0690(3) 0.0487(15) Uani 1 1 d . . . . .
H1 H 0.339846 0.128243 -0.109634 0.058 Uiso 1 1 calc R U . . .
C2 C 0.35396(16) 0.0847(3) -0.0269(3) 0.0520(16) Uani 1 1 d . . . . .
H2 H 0.339288 0.051222 -0.038827 0.062 Uiso 1 1 calc R U . . .
C1S C 0.26237(19) 0.2979(4) -0.2069(4) 0.073(2) Uani 1 1 d . . . . .
H1SA H 0.255757 0.306938 -0.250975 0.110 Uiso 1 1 calc R U . . .
H1SB H 0.273458 0.333938 -0.183687 0.110 Uiso 1 1 calc R U . . .
H1SC H 0.243513 0.288548 -0.195282 0.110 Uiso 1 1 calc R U . . .
C3 C 0.37608(15) 0.0883(3) 0.0347(2) 0.0458(14) Uani 1 1 d . . . . .
C2S C 0.28440(16) 0.2429(3) -0.1928(3) 0.0498(15) Uani 1 1 d . . . . .
C4 C 0.39700(16) 0.1394(3) 0.0484(3) 0.0484(15) Uani 1 1 d . . . . .
H4 H 0.411766 0.143477 0.088727 0.058 Uiso 1 1 calc R U . . .
C3S C 0.26965(19) 0.1821(4) -0.2230(3) 0.069(2) Uani 1 1 d . . . . .
H3SA H 0.267305 0.183100 -0.266711 0.104 Uiso 1 1 calc R U . . .
H3SB H 0.248651 0.176637 -0.218275 0.104 Uiso 1 1 calc R U . . .
H3SC H 0.283533 0.147392 -0.203208 0.104 Uiso 1 1 calc R U . . .
C5 C 0.39665(15) 0.1846(3) 0.0040(2) 0.0458(14) Uani 1 1 d . . . . .
H5 H 0.411692 0.217472 0.014527 0.055 Uiso 1 1 calc R U . . .
C4S C 0.1945(4) 0.4998(6) 0.2655(5) 0.141(5) Uani 1 1 d . . . . .
H4SA H 0.172139 0.505370 0.262533 0.211 Uiso 1 1 calc R U . . .
H4SB H 0.207833 0.529381 0.295305 0.211 Uiso 1 1 calc R U . . .
H4SC H 0.201255 0.457372 0.279091 0.211 Uiso 1 1 calc R U . . .
C6 C 0.37657(15) 0.0386(3) 0.0819(2) 0.0473(15) Uani 1 1 d . . . . .
C5S C 0.3301(4) 0.4861(7) 0.4018(6) 0.172(6) Uani 1 1 d . U . . .
H5SA H 0.345770 0.460520 0.391262 0.258 Uiso 1 1 calc R U . . .
H5SB H 0.323164 0.464687 0.432737 0.258 Uiso 1 1 calc R U . . .
H5SC H 0.339709 0.526031 0.418200 0.258 Uiso 1 1 calc R U . . .
C7 C 0.34934(16) 0.0046(3) 0.0788(3) 0.0551(17) Uani 1 1 d . . . . .
H7 H 0.330380 0.011511 0.045188 0.066 Uiso 1 1 calc R U . . .
C6S C 0.2142(3) 0.5730(6) 0.1953(5) 0.151(6) Uani 1 1 d . . . . .
H6SA H 0.221514 0.571566 0.159642 0.226 Uiso 1 1 calc R U . . .
H6SB H 0.232443 0.580122 0.232578 0.226 Uiso 1 1 calc R U . . .
H6SC H 0.198772 0.606886 0.190161 0.226 Uiso 1 1 calc R U . . .
C8 C 0.34884(16) -0.0408(3) 0.1246(3) 0.0563(17) Uani 1 1 d . . . . .
H8 H 0.329998 -0.063384 0.121371 0.068 Uiso 1 1 calc R U . . .
C7S C 0.3017(2) 0.4970(5) 0.3452(4) 0.082(2) Uani 1 1 d . U . . .
C9 C 0.37794(16) -0.0508(3) 0.1757(3) 0.0500(15) Uani 1 1 d . . . . .
C8S C 0.2877(4) 0.4374(7) 0.3092(8) 0.190(7) Uani 1 1 d . U . . .
H8SA H 0.277418 0.447537 0.265675 0.285 Uiso 1 1 calc R U . . .
H8SB H 0.271869 0.419442 0.325606 0.285 Uiso 1 1 calc R U . . .
H8SC H 0.304837 0.407317 0.313370 0.285 Uiso 1 1 calc R U . . .
C10 C 0.40558(17) -0.0166(3) 0.1779(3) 0.0601(18) Uani 1 1 d . . . . .
H10 H 0.424843 -0.023302 0.210871 0.072 Uiso 1 1 calc R U . . .
C9S C 0.4868(3) 0.3032(6) -0.0416(7) 0.152(6) Uani 1 1 d . . . . .
H9SA H 0.509097 0.290226 -0.032072 0.228 Uiso 1 1 calc R U . . .
H9SB H 0.484176 0.323738 -0.005621 0.228 Uiso 1 1 calc R U . . .
H9SC H 0.481165 0.332172 -0.076263 0.228 Uiso 1 1 calc R U . . .
C11 C 0.40497(16) 0.0270(3) 0.1323(3) 0.0568(17) Uani 1 1 d . . . . .
H11 H 0.423855 0.049242 0.134969 0.068 Uiso 1 1 calc R U . . .
C10S C 0.4654(2) 0.2470(4) -0.0581(3) 0.069(2) Uani 1 1 d . . . . .
C12 C 0.37732(15) -0.0967(3) 0.2248(2) 0.0457(14) Uani 1 1 d . . . . .
C11S C 0.4835(3) 0.1832(6) -0.0525(6) 0.136(5) Uani 1 1 d . . . . .
H11A H 0.469457 0.149454 -0.048491 0.205 Uiso 1 1 calc R U . . .
H11B H 0.502716 0.183891 -0.016204 0.205 Uiso 1 1 calc R U . . .
H11C H 0.489434 0.176486 -0.089313 0.205 Uiso 1 1 calc R U . . .
C13 C 0.39920(17) -0.0942(3) 0.2866(3) 0.0556(17) Uani 1 1 d . . . . .
H13 H 0.414944 -0.062568 0.297984 0.067 Uiso 1 1 calc R U . . .
C14 C 0.39748(16) -0.1377(3) 0.3299(3) 0.0505(16) Uani 1 1 d . . . . .
H14 H 0.412239 -0.134012 0.370325 0.061 Uiso 1 1 calc R U . . .
C15 C 0.35549(16) -0.1474(3) 0.2127(3) 0.0515(16) Uani 1 1 d . . . . .
H15 H 0.340907 -0.152883 0.172416 0.062 Uiso 1 1 calc R U . . .
C16 C 0.35496(15) -0.1895(3) 0.2589(2) 0.0482(15) Uani 1 1 d . . . . .
H16 H 0.339637 -0.221961 0.248989 0.058 Uiso 1 1 calc R U . . .
C17 C 0.34803(16) 0.3155(3) -0.0283(3) 0.0482(14) Uani 1 1 d . . . . .
H17 H 0.331988 0.284540 -0.040922 0.058 Uiso 1 1 calc R U . . .
C18 C 0.34647(16) 0.3592(3) 0.0166(3) 0.0519(16) Uani 1 1 d . . . . .
H18 H 0.329567 0.357557 0.033214 0.062 Uiso 1 1 calc R U . . .
C19 C 0.37045(15) 0.4053(3) 0.0363(2) 0.0459(14) Uani 1 1 d . . . . .
C20 C 0.39492(16) 0.4050(3) 0.0106(3) 0.0498(15) Uani 1 1 d . . . . .
H20 H 0.411547 0.434817 0.023380 0.060 Uiso 1 1 calc R U . . .
C21 C 0.39501(16) 0.3602(3) -0.0346(3) 0.0486(15) Uani 1 1 d . . . . .
H21 H 0.411723 0.360792 -0.051831 0.058 Uiso 1 1 calc R U . . .
C22 C 0.36945(16) 0.4535(3) 0.0853(3) 0.0505(16) Uani 1 1 d . . . . .
C23 C 0.34087(17) 0.4765(3) 0.0900(3) 0.0537(16) Uani 1 1 d . . . . .
H23 H 0.321150 0.462006 0.062514 0.064 Uiso 1 1 calc R U . . .
C24 C 0.34081(16) 0.5215(3) 0.1355(3) 0.0546(16) Uani 1 1 d . . . . .
H24 H 0.321207 0.536614 0.138125 0.066 Uiso 1 1 calc R U . . .
C25 C 0.37063(16) 0.5439(3) 0.1774(3) 0.0495(15) Uani 1 1 d . . . . .
C26 C 0.39914(17) 0.5192(3) 0.1729(3) 0.0560(17) Uani 1 1 d . . . . .
H26 H 0.419015 0.532131 0.201141 0.067 Uiso 1 1 calc R U . . .
C27 C 0.39851(16) 0.4748(3) 0.1263(3) 0.0584(18) Uani 1 1 d . . . . .
H27 H 0.417988 0.459628 0.123038 0.070 Uiso 1 1 calc R U . . .
C28 C 0.37129(15) 0.5909(3) 0.2273(3) 0.0463(14) Uani 1 1 d . . . . .
C29 C 0.34771(16) 0.5923(3) 0.2564(3) 0.0497(15) Uani 1 1 d . . . . .
H29 H 0.330581 0.563480 0.244578 0.060 Uiso 1 1 calc R U . . .
C30 C 0.34959(16) 0.6365(3) 0.3030(3) 0.0464(14) Uani 1 1 d . . . . .
H30 H 0.333918 0.636215 0.322757 0.056 Uiso 1 1 calc R U . . .
C31 C 0.39667(16) 0.6784(3) 0.2924(3) 0.0497(15) Uani 1 1 d . . . . .
H31 H 0.413547 0.707760 0.304824 0.060 Uiso 1 1 calc R U . . .
C32 C 0.39658(17) 0.6358(3) 0.2466(3) 0.0527(16) Uani 1 1 d . . . . .
H32 H 0.412964 0.636523 0.228546 0.063 Uiso 1 1 calc R U . . .
C39 C 0.1982(2) 0.5113(4) 0.2009(4) 0.074(2) Uani 1 1 d . . . . .
B1 B 0.4799(2) 0.3455(4) 0.2493(4) 0.066(2) Uani 1 1 d . . . . .
B2 B 0.4895(2) 0.3173(5) 0.1818(4) 0.066(2) Uani 1 1 d . . . . .
B3 B 0.4601(2) 0.2754(4) 0.2058(4) 0.065(2) Uani 1 1 d . . . . .
B4 B 0.4897(2) 0.2334(4) 0.1825(4) 0.062(2) Uani 1 1 d . . . . .
B5 B 0.47901(19) 0.2078(4) 0.2483(4) 0.060(2) Uani 1 1 d . . . . .
B6 B 0.47184(19) 0.2757(4) 0.2900(4) 0.060(2) Uani 1 1 d . . . . .
B7 B 0.2608(2) 0.1776(4) 0.4783(3) 0.058(2) Uani 1 1 d . . . . .
B8 B 0.2292(2) 0.2248(4) 0.4266(3) 0.0565(19) Uani 1 1 d . . . . .
B9 B 0.20961(19) 0.2689(4) 0.4717(3) 0.0550(19) Uani 1 1 d . . . . .
B10 B 0.2381(2) 0.3057(4) 0.4427(3) 0.057(2) Uani 1 1 d . . . . .
B11 B 0.26962(18) 0.2500(4) 0.4463(3) 0.0509(17) Uani 1 1 d . . . . .
B12 B 0.2768(2) 0.3114(4) 0.5058(3) 0.057(2) Uani 1 1 d . . . . .
Cl1 Cl 0.45805(6) 0.41699(11) 0.24995(11) 0.0895(7) Uani 1 1 d . . . . .
Cl2 Cl 0.47779(5) 0.36381(13) 0.11099(9) 0.0915(7) Uani 1 1 d . . . . .
Cl3 Cl 0.41782(4) 0.27696(11) 0.15740(9) 0.0739(5) Uani 1 1 d . . . . .
Cl4 Cl 0.47933(5) 0.18944(12) 0.11065(10) 0.0862(7) Uani 1 1 d . . . . .
Cl04 Cl 0.29090(5) 0.25097(10) 0.39015(8) 0.0705(5) Uani 1 1 d . . . . .
Cl5 Cl 0.45678(5) 0.13522(10) 0.24583(12) 0.0820(6) Uani 1 1 d . . . . .
Cl6 Cl 0.27228(6) 0.10161(10) 0.45813(9) 0.0854(7) Uani 1 1 d . . . . .
Cl7 Cl 0.20636(5) 0.19696(11) 0.34871(7) 0.0756(6) Uani 1 1 d . . . . .
Cl07 Cl 0.44402(5) 0.27668(12) 0.33102(9) 0.0815(6) Uani 1 1 d . . . . .
Cl8 Cl 0.16719(5) 0.28789(12) 0.44404(9) 0.0807(6) Uani 1 1 d . . . . .
Cl9 Cl 0.22771(5) 0.36670(9) 0.38383(7) 0.0658(5) Uani 1 1 d . . . . .
Cl10 Cl 0.30430(6) 0.37458(12) 0.51138(9) 0.0871(7) Uani 1 1 d . . . . .
Cu1 Cu 0.37390(2) 0.25028(3) -0.11757(3) 0.04109(19) Uani 1 1 d . . . . .
N1 N 0.37448(12) 0.1817(2) -0.05522(19) 0.0417(11) Uani 1 1 d . . . . .
N2 N 0.37605(12) -0.1853(2) 0.31839(19) 0.0415(11) Uani 1 1 d . . . . .
N3 N 0.37164(12) 0.3162(2) -0.05395(19) 0.0398(11) Uani 1 1 d . . . . .
N4 N 0.37401(12) 0.6803(2) 0.32029(19) 0.0403(11) Uani 1 1 d . . . . .
O1S O 0.31272(10) 0.2462(2) -0.15930(18) 0.0513(10) Uani 1 1 d . . . . .
O2S O 0.19172(17) 0.4729(3) 0.1595(3) 0.101(2) Uani 1 1 d . . . . .
O3S O 0.43604(12) 0.2506(2) -0.07784(19) 0.0572(11) Uani 1 1 d . . . . .
O4S O 0.2918(2) 0.5490(4) 0.3287(5) 0.146(3) Uani 1 1 d . U . . .

loop_
_atom_site_aniso_label
_atom_site_aniso_U_11
_atom_site_aniso_U_22
_atom_site_aniso_U_33
_atom_site_aniso_U_23
_atom_site_aniso_U_13
_atom_site_aniso_U_12
C1 0.059(4) 0.055(4) 0.024(3) -0.002(2) 0.003(2) -0.006(3)
C2 0.062(4) 0.053(4) 0.030(3) 0.002(3) 0.000(3) -0.014(3)
C1S 0.068(5) 0.082(6) 0.065(5) 0.000(4) 0.015(4) 0.017(4)
C3 0.057(4) 0.050(4) 0.023(3) 0.004(2) 0.004(2) -0.007(3)
C2S 0.061(4) 0.058(4) 0.030(3) -0.001(3) 0.014(3) 0.000(3)
C4 0.065(4) 0.048(4) 0.024(3) -0.002(2) 0.003(3) -0.009(3)
C3S 0.078(5) 0.069(5) 0.048(4) -0.008(3) 0.004(4) -0.016(4)
C5 0.057(4) 0.052(4) 0.022(3) -0.003(2) 0.004(2) -0.007(3)
C4S 0.214(14) 0.130(10) 0.106(9) -0.002(8) 0.090(10) -0.030(10)
C6 0.060(4) 0.051(4) 0.025(3) 0.006(2) 0.006(2) -0.008(3)
C5S 0.188(12) 0.176(12) 0.107(9) 0.005(9) -0.011(8) -0.053(10)
C7 0.059(4) 0.067(4) 0.030(3) 0.012(3) 0.001(3) -0.013(3)
C6S 0.213(14) 0.142(11) 0.078(7) 0.000(7) 0.023(8) -0.093(10)
C8 0.055(4) 0.074(5) 0.028(3) 0.011(3) -0.002(3) -0.014(3)
C7S 0.099(6) 0.074(5) 0.082(5) 0.004(4) 0.044(4) -0.012(4)
C9 0.064(4) 0.049(4) 0.029(3) 0.009(2) 0.005(3) -0.005(3)
C8S 0.204(13) 0.136(11) 0.212(14) -0.066(10) 0.044(11) -0.056(10)
C10 0.063(4) 0.068(4) 0.036(3) 0.019(3) -0.001(3) -0.010(3)
C9S 0.118(9) 0.137(11) 0.201(15) -0.065(10) 0.053(10) -0.058(9)
C11 0.059(4) 0.068(4) 0.034(3) 0.018(3) 0.003(3) -0.011(3)
C10S 0.082(6) 0.083(5) 0.037(3) -0.002(3) 0.011(4) -0.002(5)
C12 0.054(4) 0.051(4) 0.027(3) 0.005(2) 0.007(2) -0.004(3)
C11S 0.133(10) 0.128(10) 0.120(10) -0.004(8) 0.002(8) 0.050(8)
C13 0.072(4) 0.049(4) 0.030(3) 0.007(3) -0.003(3) -0.013(3)
C14 0.069(4) 0.049(4) 0.023(3) 0.000(2) 0.001(3) -0.012(3)
C15 0.064(4) 0.059(4) 0.022(3) 0.001(2) 0.001(3) -0.008(3)
C16 0.059(4) 0.055(4) 0.024(3) 0.000(2) 0.004(2) -0.009(3)
C17 0.059(4) 0.051(4) 0.030(3) -0.002(3) 0.010(3) 0.001(3)
C18 0.062(4) 0.060(4) 0.031(3) -0.007(3) 0.012(3) 0.005(3)
C19 0.047(3) 0.055(4) 0.027(3) -0.004(2) 0.001(2) 0.010(3)
C20 0.061(4) 0.046(3) 0.033(3) -0.006(3) 0.003(3) 0.001(3)
C21 0.058(4) 0.056(4) 0.029(3) -0.002(3) 0.011(3) 0.004(3)
C22 0.068(4) 0.051(4) 0.025(3) -0.007(2) 0.005(3) 0.011(3)
C23 0.060(4) 0.061(4) 0.035(3) -0.011(3) 0.009(3) 0.008(3)
C24 0.057(4) 0.070(4) 0.031(3) -0.009(3) 0.006(3) 0.011(3)
C25 0.063(4) 0.049(4) 0.030(3) -0.008(2) 0.006(3) 0.005(3)
C26 0.059(4) 0.066(4) 0.038(3) -0.016(3) 0.010(3) 0.005(3)
C27 0.056(4) 0.075(5) 0.038(3) -0.019(3) 0.007(3) 0.011(3)
C28 0.059(4) 0.047(3) 0.028(3) -0.005(2) 0.008(3) 0.009(3)
C29 0.061(4) 0.047(4) 0.031(3) -0.004(2) 0.002(3) -0.002(3)
C30 0.061(4) 0.046(3) 0.028(3) 0.000(2) 0.010(3) 0.002(3)
C31 0.064(4) 0.048(4) 0.035(3) -0.004(3) 0.013(3) -0.001(3)
C32 0.066(4) 0.053(4) 0.038(3) -0.010(3) 0.017(3) 0.000(3)
C39 0.089(6) 0.073(5) 0.054(4) -0.005(4) 0.018(4) -0.008(4)
B1 0.063(5) 0.066(5) 0.050(5) -0.010(4) -0.007(4) 0.003(4)
B2 0.055(5) 0.088(6) 0.040(4) 0.005(4) -0.005(3) 0.011(4)
B3 0.061(5) 0.073(5) 0.042(4) -0.009(4) -0.008(3) 0.004(4)
B4 0.054(5) 0.081(6) 0.040(4) -0.012(4) 0.001(3) -0.005(4)
B5 0.050(4) 0.056(5) 0.063(5) 0.008(4) 0.002(4) -0.003(4)
B6 0.054(4) 0.072(5) 0.039(4) -0.005(4) -0.005(3) 0.006(4)
B7 0.072(5) 0.062(5) 0.034(4) 0.000(3) 0.010(3) 0.007(4)
B8 0.065(5) 0.071(5) 0.026(3) -0.001(3) 0.006(3) 0.003(4)
B9 0.055(4) 0.075(5) 0.029(3) -0.001(3) 0.005(3) 0.008(4)
B10 0.067(5) 0.071(5) 0.027(3) 0.005(3) 0.006(3) 0.010(4)
B11 0.052(4) 0.071(5) 0.028(3) 0.005(3) 0.011(3) 0.003(4)
B12 0.068(5) 0.065(5) 0.035(4) 0.006(3) 0.011(3) -0.002(4)
Cl1 0.0911(15) 0.0733(14) 0.0865(15) -0.0078(11) 0.0054(12) 0.0210(11)
Cl2 0.0856(14) 0.1206(19) 0.0507(11) 0.0307(11) -0.0014(10) 0.0107(13)
Cl3 0.0493(9) 0.0978(14) 0.0550(10) -0.0095(10) -0.0091(8) 0.0048(9)
Cl4 0.0692(12) 0.1175(18) 0.0614(12) -0.0374(12) 0.0073(9) -0.0060(12)
Cl04 0.0742(12) 0.1010(14) 0.0393(8) 0.0111(9) 0.0227(8) 0.0147(11)
Cl5 0.0659(12) 0.0666(12) 0.1074(17) -0.0026(11) 0.0202(11) -0.0116(10)
Cl6 0.1300(19) 0.0688(13) 0.0585(11) -0.0020(9) 0.0326(12) 0.0222(12)
Cl7 0.0858(13) 0.0982(15) 0.0272(7) -0.0078(8) -0.0023(8) -0.0128(11)
Cl07 0.0664(12) 0.1160(17) 0.0597(11) 0.0005(11) 0.0173(9) 0.0076(11)
Cl8 0.0572(10) 0.1305(19) 0.0482(10) 0.0225(11) 0.0090(8) 0.0158(11)
Cl9 0.0786(12) 0.0766(12) 0.0375(8) 0.0153(8) 0.0126(8) 0.0142(9)
Cl10 0.0976(15) 0.0982(16) 0.0550(11) 0.0023(10) 0.0111(10) -0.0333(13)
Cu1 0.0640(5) 0.0361(3) 0.0193(3) 0.0002(3) 0.0085(3) 0.0002(3)
N1 0.060(3) 0.038(3) 0.020(2) 0.0003(18) 0.005(2) -0.002(2)
N2 0.057(3) 0.042(3) 0.021(2) -0.0011(18) 0.006(2) -0.003(2)
N3 0.055(3) 0.037(3) 0.022(2) 0.0024(18) 0.005(2) 0.003(2)
N4 0.057(3) 0.038(3) 0.023(2) 0.0023(18) 0.009(2) 0.004(2)
O1S 0.056(3) 0.059(3) 0.033(2) -0.0018(19) 0.0060(19) -0.002(2)
O2S 0.126(5) 0.093(5) 0.063(4) -0.025(3) 0.002(3) -0.015(4)
O3S 0.059(3) 0.071(3) 0.033(2) 0.000(2) 0.003(2) -0.001(2)
O4S 0.173(8) 0.095(6) 0.167(8) 0.036(5) 0.052(6) -0.002(5)

loop_
_atom_type_symbol
_atom_type_description
_atom_type_scat_dispersion_real
_atom_type_scat_dispersion_imag
_atom_type_scat_source
C C 0.0033 0.0016 'International Tables Vol C Tables 4.2.6.8 and 6.1.1.4'
H H 0.0000 0.0000 'International Tables Vol C Tables 4.2.6.8 and 6.1.1.4'
B B 0.0013 0.0007 'International Tables Vol C Tables 4.2.6.8 and 6.1.1.4'
Cl Cl 0.1484 0.1585 'International Tables Vol C Tables 4.2.6.8 and 6.1.1.4'
Cu Cu 0.3201 1.2651 'International Tables Vol C Tables 4.2.6.8 and 6.1.1.4'
N N 0.0061 0.0033 'International Tables Vol C Tables 4.2.6.8 and 6.1.1.4'
O O 0.0106 0.0060 'International Tables Vol C Tables 4.2.6.8 and 6.1.1.4'

loop_
_geom_angle_atom_site_label_1
_geom_angle_atom_site_label_2
_geom_angle_atom_site_label_3
_geom_angle
_geom_angle_site_symmetry_1
_geom_angle_site_symmetry_3
_geom_angle_publ_flag
N1 C1 C2 124.2(5) . . ?
N1 C1 H1 117.9 . . ?
C2 C1 H1 117.9 . . ?
C1 C2 C3 118.9(6) . . ?
C1 C2 H2 120.6 . . ?
C3 C2 H2 120.6 . . ?
C2S C1S H1SA 109.5 . . ?
C2S C1S H1SB 109.5 . . ?
H1SA C1S H1SB 109.5 . . ?
C2S C1S H1SC 109.5 . . ?
H1SA C1S H1SC 109.5 . . ?
H1SB C1S H1SC 109.5 . . ?
C4 C3 C2 116.8(5) . . ?
C4 C3 C6 122.4(5) . . ?
C2 C3 C6 120.9(5) . . ?
O1S C2S C1S 122.9(6) . . ?
O1S C2S C3S 121.8(6) . . ?
C1S C2S C3S 115.3(6) . . ?
C3 C4 C5 121.9(5) . . ?
C3 C4 H4 119.1 . . ?
C5 C4 H4 119.1 . . ?
C2S C3S H3SA 109.5 . . ?
C2S C3S H3SB 109.5 . . ?
H3SA C3S H3SB 109.5 . . ?
C2S C3S H3SC 109.5 . . ?
H3SA C3S H3SC 109.5 . . ?
H3SB C3S H3SC 109.5 . . ?
N1 C5 C4 121.0(5) . . ?
N1 C5 H5 119.5 . . ?
C4 C5 H5 119.5 . . ?
C39 C4S H4SA 109.5 . . ?
C39 C4S H4SB 109.5 . . ?
H4SA C4S H4SB 109.5 . . ?
C39 C4S H4SC 109.5 . . ?
H4SA C4S H4SC 109.5 . . ?
H4SB C4S H4SC 109.5 . . ?
C7 C6 C11 117.9(5) . . ?
C7 C6 C3 121.6(5) . . ?
C11 C6 C3 120.4(6) . . ?
C7S C5S H5SA 109.5 . . ?
C7S C5S H5SB 109.5 . . ?
H5SA C5S H5SB 109.5 . . ?
C7S C5S H5SC 109.5 . . ?
H5SA C5S H5SC 109.5 . . ?
H5SB C5S H5SC 109.5 . . ?
C6 C7 C8 122.6(6) . . ?
C6 C7 H7 118.7 . . ?
C8 C7 H7 118.7 . . ?
C39 C6S H6SA 109.5 . . ?
C39 C6S H6SB 109.5 . . ?
H6SA C6S H6SB 109.5 . . ?
C39 C6S H6SC 109.5 . . ?
H6SA C6S H6SC 109.5 . . ?
H6SB C6S H6SC 109.5 . . ?
C7 C8 C9 118.1(6) . . ?
C7 C8 H8 121.0 . . ?
C9 C8 H8 121.0 . . ?
O4S C7S C5S 121.9(11) . . ?
O4S C7S C8S 123.8(12) . . ?
C5S C7S C8S 114.3(11) . . ?
C10 C9 C8 118.8(5) . . ?
C10 C9 C12 122.8(5) . . ?
C8 C9 C12 118.4(6) . . ?
C7S C8S H8SA 109.5 . . ?
C7S C8S H8SB 109.5 . . ?
H8SA C8S H8SB 109.5 . . ?
C7S C8S H8SC 109.5 . . ?
H8SA C8S H8SC 109.5 . . ?
H8SB C8S H8SC 109.5 . . ?
C11 C10 C9 121.2(6) . . ?
C11 C10 H10 119.4 . . ?
C9 C10 H10 119.4 . . ?
C10S C9S H9SA 109.5 . . ?
C10S C9S H9SB 109.5 . . ?
H9SA C9S H9SB 109.5 . . ?
C10S C9S H9SC 109.5 . . ?
H9SA C9S H9SC 109.5 . . ?
H9SB C9S H9SC 109.5 . . ?
C10 C11 C6 121.4(6) . . ?
C10 C11 H11 119.3 . . ?
C6 C11 H11 119.3 . . ?
O3S C10S C9S 123.1(9) . . ?
O3S C10S C11S 122.1(8) . . ?
C9S C10S C11S 114.7(9) . . ?
C15 C12 C13 114.6(5) . . ?
C15 C12 C9 122.4(5) . . ?
C13 C12 C9 123.1(6) . . ?
C10S C11S H11A 109.5 . . ?
C10S C11S H11B 109.5 . . ?
H11A C11S H11B 109.5 . . ?
C10S C11S H11C 109.5 . . ?
H11A C11S H11C 109.5 . . ?
H11B C11S H11C 109.5 . . ?
C14 C13 C12 120.6(6) . . ?
C14 C13 H13 119.7 . . ?
C12 C13 H13 119.7 . . ?
N2 C14 C13 124.5(5) . . ?
N2 C14 H14 117.8 . . ?
C13 C14 H14 117.8 . . ?
C16 C15 C12 121.8(5) . . ?
C16 C15 H15 119.1 . . ?
C12 C15 H15 119.1 . . ?
N2 C16 C15 122.2(6) . . ?
N2 C16 H16 118.9 . . ?
C15 C16 H16 118.9 . . ?
N3 C17 C18 122.6(6) . . ?
N3 C17 H17 118.7 . . ?
C18 C17 H17 118.7 . . ?
C17 C18 C19 119.2(6) . . ?
C17 C18 H18 120.4 . . ?
C19 C18 H18 120.4 . . ?
C20 C19 C18 117.8(6) . . ?
C20 C19 C22 121.8(6) . . ?
C18 C19 C22 120.4(6) . . ?
C19 C20 C21 120.3(6) . . ?
C19 C20 H20 119.9 . . ?
C21 C20 H20 119.9 . . ?
N3 C21 C20 121.6(6) . . ?
N3 C21 H21 119.2 . . ?
C20 C21 H21 119.2 . . ?
C23 C22 C27 119.3(6) . . ?
C23 C22 C19 122.7(6) . . ?
C27 C22 C19 118.1(6) . . ?
C22 C23 C24 121.2(6) . . ?
C22 C23 H23 119.4 . . ?
C24 C23 H23 119.4 . . ?
C23 C24 C25 119.7(6) . . ?
C23 C24 H24 120.1 . . ?
C25 C24 H24 120.1 . . ?
C26 C25 C24 118.3(6) . . ?
C26 C25 C28 120.8(6) . . ?
C24 C25 C28 120.8(6) . . ?
C25 C26 C27 120.8(6) . . ?
C25 C26 H26 119.6 . . ?
C27 C26 H26 119.6 . . ?
C22 C27 C26 120.7(6) . . ?
C22 C27 H27 119.7 . . ?
C26 C27 H27 119.7 . . ?
C29 C28 C32 117.6(5) . . ?
C29 C28 C25 122.4(6) . . ?
C32 C28 C25 120.0(6) . . ?
C28 C29 C30 120.3(6) . . ?
C28 C29 H29 119.9 . . ?
C30 C29 H29 119.9 . . ?
N4 C30 C29 121.3(6) . . ?
N4 C30 H30 119.4 . . ?
C29 C30 H30 119.4 . . ?
N4 C31 C32 123.9(6) . . ?
N4 C31 H31 118.1 . . ?
C32 C31 H31 118.1 . . ?
C31 C32 C28 118.9(6) . . ?
C31 C32 H32 120.5 . . ?
C28 C32 H32 120.5 . . ?
O2S C39 C6S 121.3(8) . . ?
O2S C39 C4S 124.1(9) . . ?
C6S C39 C4S 114.4(8) . . ?
B1 B1 B2 61.7(5) 2_655 2_655 ?
B1 B1 Cl1 122.3(3) 2_655 . ?
B2 B1 Cl1 121.4(6) 2_655 . ?
B1 B1 B2 60.4(6) 2_655 . ?
B2 B1 B2 108.2(6) 2_655 . ?
Cl1 B1 B2 123.8(6) . . ?
B1 B1 B3 107.6(6) 2_655 . ?
B2 B1 B3 106.5(6) 2_655 . ?
Cl1 B1 B3 122.0(5) . . ?
B2 B1 B3 58.6(5) . . ?
B1 B1 B6 110.4(5) 2_655 . ?
B2 B1 B6 60.4(5) 2_655 . ?
Cl1 B1 B6 119.1(6) . . ?
B2 B1 B6 107.1(6) . . ?
B3 B1 B6 59.0(5) . . ?
B4 B2 B3 60.2(5) . . ?
B4 B2 B1 109.0(6) . 2_655 ?
B3 B2 B1 107.8(6) . 2_655 ?
B4 B2 Cl2 123.4(6) . . ?
B3 B2 Cl2 121.3(5) . . ?
B1 B2 Cl2 120.3(6) 2_655 . ?
B4 B2 B1 108.9(6) . . ?
B3 B2 B1 61.2(5) . . ?
B1 B2 B1 57.9(6) 2_655 . ?
Cl2 B2 B1 119.6(6) . . ?
B4 B2 B6 60.8(5) . 2_655 ?
B3 B2 B6 109.2(6) . 2_655 ?
B1 B2 B6 61.1(5) 2_655 2_655 ?
Cl2 B2 B6 122.2(6) . 2_655 ?
B1 B2 B6 107.9(5) . 2_655 ?
B5 B3 B2 108.3(6) . . ?
B5 B3 B4 60.3(5) . . ?
B2 B3 B4 59.7(5) . . ?
B5 B3 B6 60.5(5) . . ?
B2 B3 B6 109.7(6) . . ?
B4 B3 B6 109.4(5) . . ?
B5 B3 Cl3 122.9(6) . . ?
B2 B3 Cl3 119.9(5) . . ?
B4 B3 Cl3 121.5(5) . . ?
B6 B3 Cl3 121.3(6) . . ?
B5 B3 B1 108.0(5) . . ?
B2 B3 B1 60.2(5) . . ?
B4 B3 B1 107.7(6) . . ?
B6 B3 B1 60.6(5) . . ?
Cl3 B3 B1 121.2(6) . . ?
B2 B4 B3 60.1(5) . . ?
B2 B4 B5 108.0(6) . . ?
B3 B4 B5 59.5(5) . . ?
B2 B4 B5 108.1(5) . 2_655 ?
B3 B4 B5 108.0(6) . 2_655 ?
B5 B4 B5 60.7(6) . 2_655 ?
B2 B4 Cl4 120.8(6) . . ?
B3 B4 Cl4 122.3(5) . . ?
B5 B4 Cl4 122.7(6) . . ?
B5 B4 Cl4 121.8(6) 2_655 . ?
B2 B4 B6 60.9(5) . 2_655 ?
B3 B4 B6 109.2(6) . 2_655 ?
B5 B4 B6 109.1(5) . 2_655 ?
B5 B4 B6 59.9(4) 2_655 2_655 ?
Cl4 B4 B6 119.6(6) . 2_655 ?
B3 B5 B4 60.2(5) . . ?
B3 B5 B4 108.4(6) . 2_655 ?
B4 B5 B4 107.8(6) . 2_655 ?
B3 B5 B6 60.6(5) . . ?
B4 B5 B6 109.4(6) . . ?
B4 B5 B6 60.9(5) 2_655 . ?
B3 B5 Cl5 121.4(5) . . ?
B4 B5 Cl5 121.1(6) . . ?
B4 B5 Cl5 122.1(6) 2_655 . ?
B6 B5 Cl5 120.7(6) . . ?
B3 B5 B5 107.9(6) . 2_655 ?
B4 B5 B5 59.8(5) . 2_655 ?
B4 B5 B5 59.6(5) 2_655 2_655 ?
B6 B5 B5 109.0(5) . 2_655 ?
Cl5 B5 B5 121.8(3) . 2_655 ?
Cl07 B6 B5 123.8(6) . . ?
Cl07 B6 B3 123.7(5) . . ?
B5 B6 B3 58.8(5) . . ?
Cl07 B6 B4 122.9(5) . 2_655 ?
B5 B6 B4 59.3(5) . 2_655 ?
B3 B6 B4 105.7(6) . 2_655 ?
Cl07 B6 B2 122.0(5) . 2_655 ?
B5 B6 B2 105.6(6) . 2_655 ?
B3 B6 B2 106.3(6) . 2_655 ?
B4 B6 B2 58.3(5) 2_655 2_655 ?
Cl07 B6 B1 122.4(6) . . ?
B5 B6 B1 106.5(6) . . ?
B3 B6 B1 60.4(5) . . ?
B4 B6 B1 105.1(6) 2_655 . ?
B2 B6 B1 58.6(5) 2_655 . ?
Cl6 B7 B11 123.5(5) . . ?
Cl6 B7 B8 123.7(5) . . ?
B11 B7 B8 58.6(4) . . ?
Cl6 B7 B12 121.0(6) . 7_556 ?
B11 B7 B12 107.5(6) . 7_556 ?
B8 B7 B12 60.3(4) . 7_556 ?
Cl6 B7 B9 121.5(5) . 7_556 ?
B11 B7 B9 60.9(4) . 7_556 ?
B8 B7 B9 107.2(6) . 7_556 ?
B12 B7 B9 107.6(5) 7_556 7_556 ?
Cl6 B7 B10 120.7(5) . 7_556 ?
B11 B7 B10 107.1(6) . 7_556 ?
B8 B7 B10 107.5(6) . 7_556 ?
B12 B7 B10 60.5(4) 7_556 7_556 ?
B9 B7 B10 58.5(4) 7_556 7_556 ?
B11 B8 B10 61.2(5) . . ?
B11 B8 B7 60.7(5) . . ?
B10 B8 B7 109.6(5) . . ?
B11 B8 B9 108.9(5) . . ?
B10 B8 B9 59.5(5) . . ?
B7 B8 B9 109.0(5) . . ?
B11 B8 B12 109.1(5) . 7_556 ?
B10 B8 B12 108.6(5) . 7_556 ?
B7 B8 B12 60.3(5) . 7_556 ?
B9 B8 B12 60.6(5) . 7_556 ?
B11 B8 Cl7 122.0(5) . . ?
B10 B8 Cl7 121.9(5) . . ?
B7 B8 Cl7 120.8(5) . . ?
B9 B8 Cl7 120.7(5) . . ?
B12 B8 Cl7 120.0(6) 7_556 . ?
B10 B9 Cl8 122.9(5) . . ?
B10 B9 B8 59.5(5) . . ?
Cl8 B9 B8 123.2(5) . . ?
B10 B9 B7 60.8(4) . 7_556 ?
Cl8 B9 B7 121.3(5) . 7_556 ?
B8 B9 B7 107.9(6) . 7_556 ?
B10 B9 B12 108.2(6) . 7_556 ?
Cl8 B9 B12 120.8(6) . 7_556 ?
B8 B9 B12 60.0(4) . 7_556 ?
B7 B9 B12 108.2(5) 7_556 7_556 ?
B10 B9 B11 107.5(5) . 7_556 ?
Cl8 B9 B11 121.0(5) . 7_556 ?
B8 B9 B11 107.2(5) . 7_556 ?
B7 B9 B11 59.1(4) 7_556 7_556 ?
B12 B9 B11 60.2(4) 7_556 7_556 ?
B9 B10 B8 61.0(5) . . ?
B9 B10 B11 108.4(6) . . ?
B8 B10 B11 59.0(5) . . ?
B9 B10 Cl9 123.6(5) . . ?
B8 B10 Cl9 123.8(5) . . ?
B11 B10 Cl9 120.5(5) . . ?
B9 B10 B7 60.7(4) . 7_556 ?
B8 B10 B7 109.1(5) . 7_556 ?
B11 B10 B7 108.3(5) . 7_556 ?
Cl9 B10 B7 120.6(5) . 7_556 ?
B9 B10 B12 108.7(5) . . ?
B8 B10 B12 108.1(5) . . ?
B11 B10 B12 60.7(4) . . ?
Cl9 B10 B12 118.4(6) . . ?
B7 B10 B12 59.7(4) 7_556 . ?
B8 B11 B7 60.7(5) . . ?
B8 B11 B10 59.8(5) . . ?
B7 B11 B10 108.6(5) . . ?
B8 B11 Cl04 122.1(5) . . ?
B7 B11 Cl04 121.6(5) . . ?
B10 B11 Cl04 121.6(5) . . ?
B8 B11 B9 108.3(5) . 7_556 ?
B7 B11 B9 60.0(4) . 7_556 ?
B10 B11 B9 107.9(5) . 7_556 ?
Cl04 B11 B9 121.5(5) . 7_556 ?
B8 B11 B12 108.6(5) . . ?
B7 B11 B12 108.6(5) . . ?
B10 B11 B12 60.4(4) . . ?
Cl04 B11 B12 120.6(5) . . ?
B9 B11 B12 59.8(4) 7_556 . ?
Cl10 B12 B7 121.7(6) . 7_556 ?
Cl10 B12 B8 122.9(5) . 7_556 ?
B7 B12 B8 59.5(4) 7_556 7_556 ?
Cl10 B12 B9 122.3(5) . 7_556 ?
B7 B12 B9 107.4(6) 7_556 7_556 ?
B8 B12 B9 59.4(4) 7_556 7_556 ?
Cl10 B12 B10 122.5(5) . . ?
B7 B12 B10 59.9(4) 7_556 . ?
B8 B12 B10 106.4(6) 7_556 . ?
B9 B12 B10 106.8(6) 7_556 . ?
Cl10 B12 B11 122.5(5) . . ?
B7 B12 B11 107.0(5) 7_556 . ?
B8 B12 B11 106.6(6) 7_556 . ?
B9 B12 B11 60.0(4) 7_556 . ?
B10 B12 B11 58.9(4) . . ?
N1 Cu1 N2 91.11(18) . 6 ?
N1 Cu1 N3 89.45(17) . . ?
N2 Cu1 N3 179.43(18) 6 . ?
N1 Cu1 N4 179.2(2) . 6_565 ?
N2 Cu1 N4 89.07(18) 6 6_565 ?
N3 Cu1 N4 90.37(18) . 6_565 ?
C1 N1 C5 117.2(5) . . ?
C1 N1 Cu1 123.2(4) . . ?
C5 N1 Cu1 119.6(4) . . ?
C14 N2 C16 116.3(5) . . ?
C14 N2 Cu1 124.4(4) . 6_556 ?
C16 N2 Cu1 119.3(4) . 6_556 ?
C17 N3 C21 118.4(5) . . ?
C17 N3 Cu1 121.6(4) . . ?
C21 N3 Cu1 119.9(4) . . ?
C31 N4 C30 118.1(5) . . ?
C31 N4 Cu1 121.2(4) . 6_566 ?
C30 N4 Cu1 120.6(4) . 6_566 ?

loop_
_geom_bond_atom_site_label_1
_geom_bond_atom_site_label_2
_geom_bond_distance
_geom_bond_site_symmetry_2
_geom_bond_publ_flag
C1 N1 1.342(7) . ?
C1 C2 1.378(8) . ?
C1 H1 0.9300 . ?
C2 C3 1.408(7) . ?
C2 H2 0.9300 . ?
C1S C2S 1.471(10) . ?
C1S H1SA 0.9600 . ?
C1S H1SB 0.9600 . ?
C1S H1SC 0.9600 . ?
C3 C4 1.379(8) . ?
C3 C6 1.490(8) . ?
C2S O1S 1.217(7) . ?
C2S C3S 1.495(9) . ?
C4 C5 1.380(8) . ?
C4 H4 0.9300 . ?
C3S H3SA 0.9600 . ?
C3S H3SB 0.9600 . ?
C3S H3SC 0.9600 . ?
C5 N1 1.369(7) . ?
C5 H5 0.9300 . ?
C4S C39 1.540(12) . ?
C4S H4SA 0.9600 . ?
C4S H4SB 0.9600 . ?
C4S H4SC 0.9600 . ?
C6 C7 1.367(9) . ?
C6 C11 1.398(8) . ?
C5S C7S 1.473(15) . ?
C5S H5SA 0.9600 . ?
C5S H5SB 0.9600 . ?
C5S H5SC 0.9600 . ?
C7 C8 1.416(8) . ?
C7 H7 0.9300 . ?
C6S C39 1.500(13) . ?
C6S H6SA 0.9600 . ?
C6S H6SB 0.9600 . ?
C6S H6SC 0.9600 . ?
C8 C9 1.420(8) . ?
C8 H8 0.9300 . ?
C7S O4S 1.193(11) . ?
C7S C8S 1.513(15) . ?
C9 C10 1.388(9) . ?
C9 C12 1.480(8) . ?
C8S H8SA 0.9600 . ?
C8S H8SB 0.9600 . ?
C8S H8SC 0.9600 . ?
C10 C11 1.377(8) . ?
C10 H10 0.9300 . ?
C9S C10S 1.479(13) . ?
C9S H9SA 0.9600 . ?
C9S H9SB 0.9600 . ?
C9S H9SC 0.9600 . ?
C11 H11 0.9300 . ?
C10S O3S 1.207(9) . ?
C10S C11S 1.545(13) . ?
C12 C15 1.397(8) . ?
C12 C13 1.409(8) . ?
C11S H11A 0.9600 . ?
C11S H11B 0.9600 . ?
C11S H11C 0.9600 . ?
C13 C14 1.361(8) . ?
C13 H13 0.9300 . ?
C14 N2 1.336(7) . ?
C14 H14 0.9300 . ?
C15 C16 1.375(8) . ?
C15 H15 0.9300 . ?
C16 N2 1.358(7) . ?
C16 H16 0.9300 . ?
C17 N3 1.335(8) . ?
C17 C18 1.387(8) . ?
C17 H17 0.9300 . ?
C18 C19 1.389(9) . ?
C18 H18 0.9300 . ?
C19 C20 1.370(9) . ?
C19 C22 1.515(8) . ?
C20 C21 1.394(8) . ?
C20 H20 0.9300 . ?
C21 N3 1.338(8) . ?
C21 H21 0.9300 . ?
C22 C23 1.371(9) . ?
C22 C27 1.373(9) . ?
C23 C24 1.399(8) . ?
C23 H23 0.9300 . ?
C24 C25 1.411(9) . ?
C24 H24 0.9300 . ?
C25 C26 1.378(9) . ?
C25 C28 1.495(8) . ?
C26 C27 1.405(8) . ?
C26 H26 0.9300 . ?
C27 H27 0.9300 . ?
C28 C29 1.388(9) . ?
C28 C32 1.408(9) . ?
C29 C30 1.389(8) . ?
C29 H29 0.9300 . ?
C30 N4 1.365(8) . ?
C30 H30 0.9300 . ?
C31 N4 1.333(8) . ?
C31 C32 1.371(8) . ?
C31 H31 0.9300 . ?
C32 H32 0.9300 . ?
C39 O2S 1.199(9) . ?
B1 B1 1.739(18) 2_655 ?
B1 B2 1.784(11) 2_655 ?
B1 Cl1 1.786(9) . ?
B1 B2 1.808(13) . ?
B1 B3 1.827(12) . ?
B1 B6 1.830(13) . ?
B2 B4 1.770(13) . ?
B2 B3 1.778(14) . ?
B2 Cl2 1.802(8) . ?
B2 B6 1.817(12) 2_655 ?
B3 B5 1.767(12) . ?
B3 B4 1.780(13) . ?
B3 B6 1.800(11) . ?
B3 Cl3 1.802(8) . ?
B4 B5 1.782(12) . ?
B4 B5 1.786(11) 2_655 ?
B4 Cl4 1.793(8) . ?
B4 B6 1.815(11) 2_655 ?
B5 B6 1.797(12) . ?
B5 Cl5 1.802(8) . ?
B5 B5 1.802(17) 2_655 ?
B6 Cl07 1.750(9) . ?
B7 Cl6 1.782(8) . ?
B7 B11 1.785(12) . ?
B7 B8 1.786(11) . ?
B7 B12 1.801(12) 7_556 ?
B7 B9 1.803(11) 7_556 ?
B7 B10 1.804(10) 7_556 ?
B8 B11 1.747(11) . ?
B8 B10 1.762(12) . ?
B8 B9 1.790(11) . ?
B8 B12 1.802(11) 7_556 ?
B8 Cl7 1.811(7) . ?
B9 B10 1.762(12) . ?
B9 Cl8 1.787(8) . ?
B9 B12 1.813(12) 7_556 ?
B9 B11 1.817(9) 7_556 ?
B10 B11 1.787(11) . ?
B10 Cl9 1.799(8) . ?
B10 B12 1.815(11) . ?
B11 Cl04 1.799(7) . ?
B11 B12 1.820(11) . ?
B12 Cl10 1.767(9) . ?
Cu1 N1 2.015(4) . ?
Cu1 N2 2.018(4) 6 ?
Cu1 N3 2.027(4) . ?
Cu1 N4 2.030(4) 6_565 ?

loop_
_geom_torsion_atom_site_label_1
_geom_torsion_atom_site_label_2
_geom_torsion_atom_site_label_3
_geom_torsion_atom_site_label_4
_geom_torsion
_geom_torsion_site_symmetry_1
_geom_torsion_site_symmetry_2
_geom_torsion_site_symmetry_3
_geom_torsion_site_symmetry_4
_geom_torsion_publ_flag
N1 C1 C2 C3 -0.9(10) . . . . ?
C1 C2 C3 C4 -0.1(10) . . . . ?
C1 C2 C3 C6 -179.9(6) . . . . ?
C2 C3 C4 C5 -0.7(10) . . . . ?
C6 C3 C4 C5 179.0(6) . . . . ?
C3 C4 C5 N1 2.5(10) . . . . ?
C4 C3 C6 C7 152.5(7) . . . . ?
C2 C3 C6 C7 -27.7(10) . . . . ?
C4 C3 C6 C11 -25.4(10) . . . . ?
C2 C3 C6 C11 154.4(7) . . . . ?
C11 C6 C7 C8 0.8(11) . . . . ?
C3 C6 C7 C8 -177.1(6) . . . . ?
C6 C7 C8 C9 0.1(11) . . . . ?
C7 C8 C9 C10 -1.1(10) . . . . ?
C7 C8 C9 C12 178.2(6) . . . . ?
C8 C9 C10 C11 1.0(11) . . . . ?
C12 C9 C10 C11 -178.2(7) . . . . ?
C9 C10 C11 C6 0.0(12) . . . . ?
C7 C6 C11 C10 -0.9(11) . . . . ?
C3 C6 C11 C10 177.1(7) . . . . ?
C10 C9 C12 C15 -154.3(7) . . . . ?
C8 C9 C12 C15 26.4(10) . . . . ?
C10 C9 C12 C13 23.7(11) . . . . ?
C8 C9 C12 C13 -155.6(7) . . . . ?
C15 C12 C13 C14 -2.0(10) . . . . ?
C9 C12 C13 C14 179.9(7) . . . . ?
C12 C13 C14 N2 0.7(11) . . . . ?
C13 C12 C15 C16 2.4(10) . . . . ?
C9 C12 C15 C16 -179.4(6) . . . . ?
C12 C15 C16 N2 -1.6(10) . . . . ?
N3 C17 C18 C19 -0.6(9) . . . . ?
C17 C18 C19 C20 -0.6(9) . . . . ?
C17 C18 C19 C22 -179.8(5) . . . . ?
C18 C19 C20 C21 1.1(9) . . . . ?
C22 C19 C20 C21 -179.7(5) . . . . ?
C19 C20 C21 N3 -0.4(9) . . . . ?
C20 C19 C22 C23 147.1(6) . . . . ?
C18 C19 C22 C23 -33.7(9) . . . . ?
C20 C19 C22 C27 -32.6(9) . . . . ?
C18 C19 C22 C27 146.6(7) . . . . ?
C27 C22 C23 C24 0.3(10) . . . . ?
C19 C22 C23 C24 -179.4(6) . . . . ?
C22 C23 C24 C25 0.1(10) . . . . ?
C23 C24 C25 C26 -1.5(10) . . . . ?
C23 C24 C25 C28 -178.8(6) . . . . ?
C24 C25 C26 C27 2.5(10) . . . . ?
C28 C25 C26 C27 179.7(6) . . . . ?
C23 C22 C27 C26 0.6(11) . . . . ?
C19 C22 C27 C26 -179.7(6) . . . . ?
C25 C26 C27 C22 -2.1(11) . . . . ?
C26 C25 C28 C29 -144.5(7) . . . . ?
C24 C25 C28 C29 32.7(9) . . . . ?
C26 C25 C28 C32 35.1(9) . . . . ?
C24 C25 C28 C32 -147.7(6) . . . . ?
C32 C28 C29 C30 -0.4(9) . . . . ?
C25 C28 C29 C30 179.2(5) . . . . ?
C28 C29 C30 N4 1.5(9) . . . . ?
N4 C31 C32 C28 -0.1(10) . . . . ?
C29 C28 C32 C31 -0.3(9) . . . . ?
C25 C28 C32 C31 -179.9(6) . . . . ?
B1 B1 B2 B4 101.0(5) 2_655 . . . ?
B2 B1 B2 B4 60.5(7) 2_655 . . . ?
Cl1 B1 B2 B4 -147.9(6) . . . . ?
B3 B1 B2 B4 -38.1(5) . . . . ?
B6 B1 B2 B4 -3.1(7) . . . . ?
B1 B1 B2 B3 139.1(5) 2_655 . . . ?
B2 B1 B2 B3 98.6(6) 2_655 . . . ?
Cl1 B1 B2 B3 -109.8(7) . . . . ?
B6 B1 B2 B3 35.0(5) . . . . ?
B2 B1 B2 B1 -40.5(8) 2_655 . . 2_655 ?
Cl1 B1 B2 B1 111.0(5) . . . 2_655 ?
B3 B1 B2 B1 -139.1(5) . . . 2_655 ?
B6 B1 B2 B1 -104.2(5) . . . 2_655 ?
B1 B1 B2 Cl2 -109.2(7) 2_655 . . . ?
B2 B1 B2 Cl2 -149.7(6) 2_655 . . . ?
Cl1 B1 B2 Cl2 1.9(10) . . . . ?
B3 B1 B2 Cl2 111.7(7) . . . . ?
B6 B1 B2 Cl2 146.7(6) . . . . ?
B1 B1 B2 B6 36.6(5) 2_655 . . 2_655 ?
B2 B1 B2 B6 -3.9(10) 2_655 . . 2_655 ?
Cl1 B1 B2 B6 147.6(6) . . . 2_655 ?
B3 B1 B2 B6 -102.5(7) . . . 2_655 ?
B6 B1 B2 B6 -67.5(8) . . . 2_655 ?
B4 B2 B3 B5 37.1(5) . . . . ?
B1 B2 B3 B5 -65.1(8) 2_655 . . . ?
Cl2 B2 B3 B5 150.4(6) . . . . ?
B1 B2 B3 B5 -100.7(6) . . . . ?
B6 B2 B3 B5 -0.3(8) 2_655 . . . ?
B1 B2 B3 B4 -102.2(6) 2_655 . . . ?
Cl2 B2 B3 B4 113.3(7) . . . . ?
B1 B2 B3 B4 -137.8(6) . . . . ?
B6 B2 B3 B4 -37.4(5) 2_655 . . . ?
B4 B2 B3 B6 101.5(6) . . . . ?
B1 B2 B3 B6 -0.7(8) 2_655 . . . ?
Cl2 B2 B3 B6 -145.2(6) . . . . ?
B1 B2 B3 B6 -36.3(6) . . . . ?
B6 B2 B3 B6 64.1(7) 2_655 . . . ?
B4 B2 B3 Cl3 -111.2(6) . . . . ?
B1 B2 B3 Cl3 146.7(6) 2_655 . . . ?
Cl2 B2 B3 Cl3 2.1(10) . . . . ?
B1 B2 B3 Cl3 111.0(7) . . . . ?
B6 B2 B3 Cl3 -148.6(6) 2_655 . . . ?
B4 B2 B3 B1 137.8(6) . . . . ?
B1 B2 B3 B1 35.6(5) 2_655 . . . ?
Cl2 B2 B3 B1 -109.0(7) . . . . ?
B6 B2 B3 B1 100.4(6) 2_655 . . . ?
B1 B1 B3 B5 64.6(9) 2_655 . . . ?
B2 B1 B3 B5 -0.3(9) 2_655 . . . ?
Cl1 B1 B3 B5 -146.1(6) . . . . ?
B2 B1 B3 B5 101.2(7) . . . . ?
B6 B1 B3 B5 -39.0(6) . . . . ?
B1 B1 B3 B2 -36.7(6) 2_655 . . . ?
B2 B1 B3 B2 -101.5(6) 2_655 . . . ?
Cl1 B1 B3 B2 112.7(7) . . . . ?
B6 B1 B3 B2 -140.3(6) . . . . ?
B1 B1 B3 B4 0.9(9) 2_655 . . . ?
B2 B1 B3 B4 -64.0(8) 2_655 . . . ?
Cl1 B1 B3 B4 150.2(6) . . . . ?
B2 B1 B3 B4 37.5(6) . . . . ?
B6 B1 B3 B4 -102.7(6) . . . . ?
B1 B1 B3 B6 103.6(7) 2_655 . . . ?
B2 B1 B3 B6 38.7(6) 2_655 . . . ?
Cl1 B1 B3 B6 -107.0(7) . . . . ?
B2 B1 B3 B6 140.3(6) . . . . ?
B1 B1 B3 Cl3 -145.6(6) 2_655 . . . ?
B2 B1 B3 Cl3 149.5(6) 2_655 . . . ?
Cl1 B1 B3 Cl3 3.7(10) . . . . ?
B2 B1 B3 Cl3 -109.0(7) . . . . ?
B6 B1 B3 Cl3 110.8(7) . . . . ?
B1 B2 B4 B3 100.1(7) 2_655 . . . ?
Cl2 B2 B4 B3 -109.8(7) . . . . ?
B1 B2 B4 B3 38.5(5) . . . . ?
B6 B2 B4 B3 138.9(5) 2_655 . . . ?
B3 B2 B4 B5 -36.6(5) . . . . ?
B1 B2 B4 B5 63.5(8) 2_655 . . . ?
Cl2 B2 B4 B5 -146.5(6) . . . . ?
B1 B2 B4 B5 1.9(7) . . . . ?
B6 B2 B4 B5 102.3(6) 2_655 . . . ?
B3 B2 B4 B5 -100.8(6) . . . 2_655 ?
B1 B2 B4 B5 -0.7(9) 2_655 . . 2_655 ?
Cl2 B2 B4 B5 149.4(6) . . . 2_655 ?
B1 B2 B4 B5 -62.3(8) . . . 2_655 ?
B6 B2 B4 B5 38.1(6) 2_655 . . 2_655 ?
B3 B2 B4 Cl4 112.0(6) . . . . ?
B1 B2 B4 Cl4 -147.9(6) 2_655 . . . ?
Cl2 B2 B4 Cl4 2.2(10) . . . . ?
B1 B2 B4 Cl4 150.5(5) . . . . ?
B6 B2 B4 Cl4 -109.1(7) 2_655 . . . ?
B3 B2 B4 B6 -138.9(5) . . . 2_655 ?
B1 B2 B4 B6 -38.8(6) 2_655 . . 2_655 ?
Cl2 B2 B4 B6 111.2(7) . . . 2_655 ?
B1 B2 B4 B6 -100.4(6) . . . 2_655 ?
B5 B3 B4 B2 -138.8(6) . . . . ?
B6 B3 B4 B2 -102.0(6) . . . . ?
Cl3 B3 B4 B2 108.6(7) . . . . ?
B1 B3 B4 B2 -37.7(5) . . . . ?
B2 B3 B4 B5 138.8(6) . . . . ?
B6 B3 B4 B5 36.8(6) . . . . ?
Cl3 B3 B4 B5 -112.6(7) . . . . ?
B1 B3 B4 B5 101.0(6) . . . . ?
B5 B3 B4 B5 -37.8(5) . . . 2_655 ?
B2 B3 B4 B5 100.9(6) . . . 2_655 ?
B6 B3 B4 B5 -1.0(9) . . . 2_655 ?
Cl3 B3 B4 B5 -150.4(6) . . . 2_655 ?
B1 B3 B4 B5 63.2(8) . . . 2_655 ?
B5 B3 B4 Cl4 111.7(7) . . . . ?
B2 B3 B4 Cl4 -109.6(7) . . . . ?
B6 B3 B4 Cl4 148.4(6) . . . . ?
Cl3 B3 B4 Cl4 -0.9(11) . . . . ?
B1 B3 B4 Cl4 -147.3(6) . . . . ?
B5 B3 B4 B6 -101.3(6) . . . 2_655 ?
B2 B3 B4 B6 37.4(5) . . . 2_655 ?
B6 B3 B4 B6 -64.6(7) . . . 2_655 ?
Cl3 B3 B4 B6 146.0(6) . . . 2_655 ?
B1 B3 B4 B6 -0.3(8) . . . 2_655 ?
B2 B3 B5 B4 -36.8(5) . . . . ?
B6 B3 B5 B4 -139.6(6) . . . . ?
Cl3 B3 B5 B4 110.3(7) . . . . ?
B1 B3 B5 B4 -100.5(7) . . . . ?
B2 B3 B5 B4 63.6(8) . . . 2_655 ?
B4 B3 B5 B4 100.4(6) . . . 2_655 ?
B6 B3 B5 B4 -39.1(6) . . . 2_655 ?
Cl3 B3 B5 B4 -149.3(6) . . . 2_655 ?
B1 B3 B5 B4 -0.1(9) . . . 2_655 ?
B2 B3 B5 B6 102.8(6) . . . . ?
B4 B3 B5 B6 139.6(6) . . . . ?
Cl3 B3 B5 B6 -110.1(7) . . . . ?
B1 B3 B5 B6 39.1(6) . . . . ?
B2 B3 B5 Cl5 -147.2(6) . . . . ?
B4 B3 B5 Cl5 -110.4(7) . . . . ?
B6 B3 B5 Cl5 110.0(7) . . . . ?
Cl3 B3 B5 Cl5 -0.1(10) . . . . ?
B1 B3 B5 Cl5 149.1(6) . . . . ?
B2 B3 B5 B5 0.6(9) . . . 2_655 ?
B4 B3 B5 B5 37.4(6) . . . 2_655 ?
B6 B3 B5 B5 -102.2(7) . . . 2_655 ?
Cl3 B3 B5 B5 147.7(6) . . . 2_655 ?
B1 B3 B5 B5 -63.1(9) . . . 2_655 ?
B2 B4 B5 B3 36.9(5) . . . . ?
B5 B4 B5 B3 138.0(5) 2_655 . . . ?
Cl4 B4 B5 B3 -111.0(7) . . . . ?
B6 B4 B5 B3 101.5(7) 2_655 . . . ?
B2 B4 B5 B4 -64.5(7) . . . 2_655 ?
B3 B4 B5 B4 -101.4(6) . . . 2_655 ?
B5 B4 B5 B4 36.6(7) 2_655 . . 2_655 ?
Cl4 B4 B5 B4 147.6(6) . . . 2_655 ?
B6 B4 B5 B4 0.1(9) 2_655 . . 2_655 ?
B2 B4 B5 B6 0.1(7) . . . . ?
B3 B4 B5 B6 -36.8(5) . . . . ?
B5 B4 B5 B6 101.2(6) 2_655 . . . ?
Cl4 B4 B5 B6 -147.8(6) . . . . ?
B6 B4 B5 B6 64.7(8) 2_655 . . . ?
B2 B4 B5 Cl5 147.8(5) . . . . ?
B3 B4 B5 Cl5 110.8(6) . . . . ?
B5 B4 B5 Cl5 -111.1(4) 2_655 . . . ?
Cl4 B4 B5 Cl5 -0.1(9) . . . . ?
B6 B4 B5 Cl5 -147.7(6) 2_655 . . . ?
B2 B4 B5 B5 -101.1(5) . . . 2_655 ?
B3 B4 B5 B5 -138.0(5) . . . 2_655 ?
Cl4 B4 B5 B5 111.0(7) . . . 2_655 ?
B6 B4 B5 B5 -36.5(5) 2_655 . . 2_655 ?
B3 B5 B6 Cl07 112.0(6) . . . . ?
B4 B5 B6 Cl07 148.7(5) . . . . ?
B4 B5 B6 Cl07 -111.3(7) 2_655 . . . ?
Cl5 B5 B6 Cl07 0.8(8) . . . . ?
B5 B5 B6 Cl07 -147.6(6) 2_655 . . . ?
B4 B5 B6 B3 36.6(6) . . . . ?
B4 B5 B6 B3 136.7(6) 2_655 . . . ?
Cl5 B5 B6 B3 -111.2(7) . . . . ?
B5 B5 B6 B3 100.3(7) 2_655 . . . ?
B3 B5 B6 B4 -136.7(6) . . . 2_655 ?
B4 B5 B6 B4 -100.1(6) . . . 2_655 ?
Cl5 B5 B6 B4 112.1(7) . . . 2_655 ?
B5 B5 B6 B4 -36.4(6) 2_655 . . 2_655 ?
B3 B5 B6 B2 -99.8(6) . . . 2_655 ?
B4 B5 B6 B2 -63.2(7) . . . 2_655 ?
B4 B5 B6 B2 36.9(5) 2_655 . . 2_655 ?
Cl5 B5 B6 B2 149.0(5) . . . 2_655 ?
B5 B5 B6 B2 0.5(8) 2_655 . . 2_655 ?
B3 B5 B6 B1 -38.6(5) . . . . ?
B4 B5 B6 B1 -2.0(7) . . . . ?
B4 B5 B6 B1 98.1(6) 2_655 . . . ?
Cl5 B5 B6 B1 -149.8(5) . . . . ?
B5 B5 B6 B1 61.7(7) 2_655 . . . ?
B5 B3 B6 Cl07 -112.2(7) . . . . ?
B2 B3 B6 Cl07 147.4(6) . . . . ?
B4 B3 B6 Cl07 -148.9(6) . . . . ?
Cl3 B3 B6 Cl07 0.6(10) . . . . ?
B1 B3 B6 Cl07 111.3(7) . . . . ?
B2 B3 B6 B5 -100.4(7) . . . . ?
B4 B3 B6 B5 -36.7(6) . . . . ?
Cl3 B3 B6 B5 112.8(7) . . . . ?
B1 B3 B6 B5 -136.5(6) . . . . ?
B5 B3 B6 B4 37.8(6) . . . 2_655 ?
B2 B3 B6 B4 -62.7(8) . . . 2_655 ?
B4 B3 B6 B4 1.1(8) . . . 2_655 ?
Cl3 B3 B6 B4 150.5(6) . . . 2_655 ?
B1 B3 B6 B4 -98.8(7) . . . 2_655 ?
B5 B3 B6 B2 98.7(6) . . . 2_655 ?
B2 B3 B6 B2 -1.7(7) . . . 2_655 ?
B4 B3 B6 B2 62.0(8) . . . 2_655 ?
Cl3 B3 B6 B2 -148.5(6) . . . 2_655 ?
B1 B3 B6 B2 -37.8(6) . . . 2_655 ?
B5 B3 B6 B1 136.5(6) . . . . ?
B2 B3 B6 B1 36.1(6) . . . . ?
B4 B3 B6 B1 99.8(7) . . . . ?
Cl3 B3 B6 B1 -110.7(7) . . . . ?
B1 B1 B6 Cl07 147.9(6) 2_655 . . . ?
B2 B1 B6 Cl07 110.3(6) 2_655 . . . ?
Cl1 B1 B6 Cl07 -1.3(8) . . . . ?
B2 B1 B6 Cl07 -148.1(5) . . . . ?
B3 B1 B6 Cl07 -113.3(6) . . . . ?
B1 B1 B6 B5 -61.0(8) 2_655 . . . ?
B2 B1 B6 B5 -98.5(6) 2_655 . . . ?
Cl1 B1 B6 B5 149.9(5) . . . . ?
B2 B1 B6 B5 3.1(7) . . . . ?
B3 B1 B6 B5 37.9(5) . . . . ?
B1 B1 B6 B3 -98.9(7) 2_655 . . . ?
B2 B1 B6 B3 -136.4(7) 2_655 . . . ?
Cl1 B1 B6 B3 112.0(6) . . . . ?
B2 B1 B6 B3 -34.8(5) . . . . ?
B1 B1 B6 B4 0.9(8) 2_655 . . 2_655 ?
B2 B1 B6 B4 -36.7(6) 2_655 . . 2_655 ?
Cl1 B1 B6 B4 -148.3(5) . . . 2_655 ?
B2 B1 B6 B4 64.9(6) . . . 2_655 ?
B3 B1 B6 B4 99.7(6) . . . 2_655 ?
B1 B1 B6 B2 37.5(6) 2_655 . . 2_655 ?
Cl1 B1 B6 B2 -111.7(6) . . . 2_655 ?
B2 B1 B6 B2 101.6(6) . . . 2_655 ?
B3 B1 B6 B2 136.4(7) . . . 2_655 ?
Cl6 B7 B8 B11 -111.7(7) . . . . ?
B12 B7 B8 B11 138.9(6) 7_556 . . . ?
B9 B7 B8 B11 38.1(5) 7_556 . . . ?
B10 B7 B8 B11 99.7(6) 7_556 . . . ?
Cl6 B7 B8 B10 -149.8(6) . . . . ?
B11 B7 B8 B10 -38.1(5) . . . . ?
B12 B7 B8 B10 100.8(6) 7_556 . . . ?
B9 B7 B8 B10 0.0(7) 7_556 . . . ?
B10 B7 B8 B10 61.6(8) 7_556 . . . ?
Cl6 B7 B8 B9 146.8(6) . . . . ?
B11 B7 B8 B9 -101.5(6) . . . . ?
B12 B7 B8 B9 37.4(6) 7_556 . . . ?
B9 B7 B8 B9 -63.4(8) 7_556 . . . ?
B10 B7 B8 B9 -1.8(8) 7_556 . . . ?
Cl6 B7 B8 B12 109.5(7) . . . 7_556 ?
B11 B7 B8 B12 -138.9(6) . . . 7_556 ?
B9 B7 B8 B12 -100.8(6) 7_556 . . 7_556 ?
B10 B7 B8 B12 -39.2(6) 7_556 . . 7_556 ?
Cl6 B7 B8 Cl7 0.2(10) . . . . ?
B11 B7 B8 Cl7 111.9(6) . . . . ?
B12 B7 B8 Cl7 -109.2(7) 7_556 . . . ?
B9 B7 B8 Cl7 150.0(5) 7_556 . . . ?
B10 B7 B8 Cl7 -148.4(6) 7_556 . . . ?
B11 B8 B9 B10 37.5(5) . . . . ?
B7 B8 B9 B10 102.1(6) . . . . ?
B12 B8 B9 B10 139.3(5) 7_556 . . . ?
Cl7 B8 B9 B10 -111.3(6) . . . . ?
B11 B8 B9 Cl8 149.1(6) . . . . ?
B10 B8 B9 Cl8 111.5(7) . . . . ?
B7 B8 B9 Cl8 -146.4(6) . . . . ?
B12 B8 B9 Cl8 -109.2(7) 7_556 . . . ?
Cl7 B8 B9 Cl8 0.2(10) . . . . ?
B11 B8 B9 B7 -0.7(7) . . . 7_556 ?
B10 B8 B9 B7 -38.2(5) . . . 7_556 ?
B7 B8 B9 B7 63.9(8) . . . 7_556 ?
B12 B8 B9 B7 101.1(6) 7_556 . . 7_556 ?
Cl7 B8 B9 B7 -149.5(5) . . . 7_556 ?
B11 B8 B9 B12 -101.8(6) . . . 7_556 ?
B10 B8 B9 B12 -139.3(5) . . . 7_556 ?
B7 B8 B9 B12 -37.2(6) . . . 7_556 ?
Cl7 B8 B9 B12 109.4(7) . . . 7_556 ?
B11 B8 B9 B11 -63.0(8) . . . 7_556 ?
B10 B8 B9 B11 -100.5(6) . . . 7_556 ?
B7 B8 B9 B11 1.6(8) . . . 7_556 ?
B12 B8 B9 B11 38.7(5) 7_556 . . 7_556 ?
Cl7 B8 B9 B11 148.2(5) . . . 7_556 ?
Cl8 B9 B10 B8 -112.1(6) . . . . ?
B7 B9 B10 B8 137.6(5) 7_556 . . . ?
B12 B9 B10 B8 36.5(5) 7_556 . . . ?
B11 B9 B10 B8 100.1(6) 7_556 . . . ?
Cl8 B9 B10 B11 -148.5(5) . . . . ?
B8 B9 B10 B11 -36.4(5) . . . . ?
B7 B9 B10 B11 101.2(5) 7_556 . . . ?
B12 B9 B10 B11 0.1(7) 7_556 . . . ?
B11 B9 B10 B11 63.6(7) 7_556 . . . ?
Cl8 B9 B10 Cl9 1.2(9) . . . . ?
B8 B9 B10 Cl9 113.3(6) . . . . ?
B7 B9 B10 Cl9 -109.1(7) 7_556 . . . ?
B12 B9 B10 Cl9 149.8(5) 7_556 . . . ?
B11 B9 B10 Cl9 -146.7(5) 7_556 . . . ?
Cl8 B9 B10 B7 110.4(7) . . . 7_556 ?
B8 B9 B10 B7 -137.6(5) . . . 7_556 ?
B12 B9 B10 B7 -101.1(5) 7_556 . . 7_556 ?
B11 B9 B10 B7 -37.5(5) 7_556 . . 7_556 ?
Cl8 B9 B10 B12 147.1(5) . . . . ?
B8 B9 B10 B12 -100.8(6) . . . . ?
B7 B9 B10 B12 36.7(5) 7_556 . . . ?
B12 B9 B10 B12 -64.3(7) 7_556 . . . ?
B11 B9 B10 B12 -0.8(8) 7_556 . . . ?
B11 B8 B10 B9 -138.9(5) . . . . ?
B7 B8 B10 B9 -101.1(6) . . . . ?
B12 B8 B10 B9 -36.9(5) 7_556 . . . ?
Cl7 B8 B10 B9 109.3(6) . . . . ?
B7 B8 B10 B11 37.9(5) . . . . ?
B9 B8 B10 B11 138.9(5) . . . . ?
B12 B8 B10 B11 102.0(6) 7_556 . . . ?
Cl7 B8 B10 B11 -111.8(6) . . . . ?
B11 B8 B10 Cl9 108.1(6) . . . . ?
B7 B8 B10 Cl9 145.9(6) . . . . ?
B9 B8 B10 Cl9 -113.0(7) . . . . ?
B12 B8 B10 Cl9 -149.9(6) 7_556 . . . ?
Cl7 B8 B10 Cl9 -3.7(10) . . . . ?
B11 B8 B10 B7 -100.4(6) . . . 7_556 ?
B7 B8 B10 B7 -62.6(8) . . . 7_556 ?
B9 B8 B10 B7 38.5(5) . . . 7_556 ?
B12 B8 B10 B7 1.6(8) 7_556 . . 7_556 ?
Cl7 B8 B10 B7 147.8(6) . . . 7_556 ?
B11 B8 B10 B12 -37.1(5) . . . . ?
B7 B8 B10 B12 0.8(7) . . . . ?
B9 B8 B10 B12 101.8(6) . . . . ?
B12 B8 B10 B12 65.0(8) 7_556 . . . ?
Cl7 B8 B10 B12 -148.9(5) . . . . ?
B10 B8 B11 B7 138.5(5) . . . . ?
B9 B8 B11 B7 101.7(6) . . . . ?
B12 B8 B11 B7 37.2(5) 7_556 . . . ?
Cl7 B8 B11 B7 -110.0(7) . . . . ?
B7 B8 B11 B10 -138.5(5) . . . . ?
B9 B8 B11 B10 -36.8(5) . . . . ?
B12 B8 B11 B10 -101.3(6) 7_556 . . . ?
Cl7 B8 B11 B10 111.6(6) . . . . ?
B10 B8 B11 Cl04 -110.6(6) . . . . ?
B7 B8 B11 Cl04 111.0(7) . . . . ?
B9 B8 B11 Cl04 -147.3(5) . . . . ?
B12 B8 B11 Cl04 148.1(6) 7_556 . . . ?
Cl7 B8 B11 Cl04 1.0(9) . . . . ?
B10 B8 B11 B9 100.5(6) . . . 7_556 ?
B7 B8 B11 B9 -38.0(5) . . . 7_556 ?
B9 B8 B11 B9 63.7(8) . . . 7_556 ?
B12 B8 B11 B9 -0.8(8) 7_556 . . 7_556 ?
Cl7 B8 B11 B9 -148.0(6) . . . 7_556 ?
B10 B8 B11 B12 37.1(5) . . . . ?
B7 B8 B11 B12 -101.4(5) . . . . ?
B9 B8 B11 B12 0.3(7) . . . . ?
B12 B8 B11 B12 -64.2(8) 7_556 . . . ?
Cl7 B8 B11 B12 148.6(5) . . . . ?
Cl6 B7 B11 B8 112.1(6) . . . . ?
B12 B7 B11 B8 -36.8(5) 7_556 . . . ?
B9 B7 B11 B8 -137.6(6) 7_556 . . . ?
B10 B7 B11 B8 -100.4(6) 7_556 . . . ?
Cl6 B7 B11 B10 149.3(5) . . . . ?
B8 B7 B11 B10 37.2(5) . . . . ?
B12 B7 B11 B10 0.4(7) 7_556 . . . ?
B9 B7 B11 B10 -100.4(5) 7_556 . . . ?
B10 B7 B11 B10 -63.2(7) 7_556 . . . ?
Cl6 B7 B11 Cl04 0.3(9) . . . . ?
B8 B7 B11 Cl04 -111.7(6) . . . . ?
B12 B7 B11 Cl04 -148.5(5) 7_556 . . . ?
B9 B7 B11 Cl04 110.7(6) 7_556 . . . ?
B10 B7 B11 Cl04 147.8(5) 7_556 . . . ?
Cl6 B7 B11 B9 -110.4(7) . . . 7_556 ?
B8 B7 B11 B9 137.6(5) . . . 7_556 ?
B12 B7 B11 B9 100.8(6) 7_556 . . 7_556 ?
B10 B7 B11 B9 37.1(5) 7_556 . . 7_556 ?
Cl6 B7 B11 B12 -146.6(5) . . . . ?
B8 B7 B11 B12 101.3(6) . . . . ?
B12 B7 B11 B12 64.5(7) 7_556 . . . ?
B9 B7 B11 B12 -36.2(5) 7_556 . . . ?
B10 B7 B11 B12 0.9(7) 7_556 . . . ?
B9 B10 B11 B8 37.3(5) . . . . ?
Cl9 B10 B11 B8 -113.5(6) . . . . ?
B7 B10 B11 B8 101.7(6) 7_556 . . . ?
B12 B10 B11 B8 138.9(5) . . . . ?
B9 B10 B11 B7 -0.3(7) . . . . ?
B8 B10 B11 B7 -37.6(5) . . . . ?
Cl9 B10 B11 B7 -151.1(5) . . . . ?
B7 B10 B11 B7 64.1(7) 7_556 . . . ?
B12 B10 B11 B7 101.3(5) . . . . ?
B9 B10 B11 Cl04 148.6(5) . . . . ?
B8 B10 B11 Cl04 111.3(6) . . . . ?
Cl9 B10 B11 Cl04 -2.2(9) . . . . ?
B7 B10 B11 Cl04 -147.0(5) 7_556 . . . ?
B12 B10 B11 Cl04 -109.8(6) . . . . ?
B9 B10 B11 B9 -63.9(7) . . . 7_556 ?
B8 B10 B11 B9 -101.2(6) . . . 7_556 ?
Cl9 B10 B11 B9 145.3(5) . . . 7_556 ?
B7 B10 B11 B9 0.5(8) 7_556 . . 7_556 ?
B12 B10 B11 B9 37.7(5) . . . 7_556 ?
B9 B10 B11 B12 -101.6(5) . . . . ?
B8 B10 B11 B12 -138.9(5) . . . . ?
Cl9 B10 B11 B12 107.6(6) . . . . ?
B7 B10 B11 B12 -37.3(5) 7_556 . . . ?
B9 B10 B12 Cl10 -147.8(6) . . . . ?
B8 B10 B12 Cl10 147.5(6) . . . . ?
B11 B10 B12 Cl10 111.1(7) . . . . ?
Cl9 B10 B12 Cl10 0.1(9) . . . . ?
B7 B10 B12 Cl10 -110.6(7) 7_556 . . . ?
B9 B10 B12 B7 -37.2(6) . . . 7_556 ?
B8 B10 B12 B7 -101.9(6) . . . 7_556 ?
B11 B10 B12 B7 -138.3(6) . . . 7_556 ?
Cl9 B10 B12 B7 110.7(6) . . . 7_556 ?
B9 B10 B12 B8 1.3(8) . . . 7_556 ?
B8 B10 B12 B8 -63.5(7) . . . 7_556 ?
B11 B10 B12 B8 -99.8(6) . . . 7_556 ?
Cl9 B10 B12 B8 149.2(5) . . . 7_556 ?
B7 B10 B12 B8 38.5(5) 7_556 . . 7_556 ?
B9 B10 B12 B9 63.5(7) . . . 7_556 ?
B8 B10 B12 B9 -1.2(7) . . . 7_556 ?
B11 B10 B12 B9 -37.6(5) . . . 7_556 ?
Cl9 B10 B12 B9 -148.6(5) . . . 7_556 ?
B7 B10 B12 B9 100.7(6) 7_556 . . 7_556 ?
B9 B10 B12 B11 101.1(6) . . . . ?
B8 B10 B12 B11 36.3(5) . . . . ?
Cl9 B10 B12 B11 -111.0(6) . . . . ?
B7 B10 B12 B11 138.3(6) 7_556 . . . ?
B8 B11 B12 Cl10 -147.8(5) . . . . ?
B7 B11 B12 Cl10 147.7(5) . . . . ?
B10 B11 B12 Cl10 -111.0(6) . . . . ?
Cl04 B11 B12 Cl10 0.4(8) . . . . ?
B9 B11 B12 Cl10 111.4(7) 7_556 . . . ?
B8 B11 B12 B7 0.2(7) . . . 7_556 ?
B7 B11 B12 B7 -64.3(7) . . . 7_556 ?
B10 B11 B12 B7 37.0(5) . . . 7_556 ?
Cl04 B11 B12 B7 148.4(5) . . . 7_556 ?
B9 B11 B12 B7 -100.6(6) 7_556 . . 7_556 ?
B8 B11 B12 B8 62.6(7) . . . 7_556 ?
B7 B11 B12 B8 -1.9(7) . . . 7_556 ?
B10 B11 B12 B8 99.4(6) . . . 7_556 ?
Cl04 B11 B12 B8 -149.2(5) . . . 7_556 ?
B9 B11 B12 B8 -38.2(5) 7_556 . . 7_556 ?
B8 B11 B12 B9 100.8(6) . . . 7_556 ?
B7 B11 B12 B9 36.3(5) . . . 7_556 ?
B10 B11 B12 B9 137.6(6) . . . 7_556 ?
Cl04 B11 B12 B9 -111.0(6) . . . 7_556 ?
B8 B11 B12 B10 -36.8(5) . . . . ?
B7 B11 B12 B10 -101.3(6) . . . . ?
Cl04 B11 B12 B10 111.4(6) . . . . ?
B9 B11 B12 B10 -137.6(6) 7_556 . . . ?
C2 C1 N1 C5 2.6(9) . . . . ?
C2 C1 N1 Cu1 -178.8(5) . . . . ?
C4 C5 N1 C1 -3.3(9) . . . . ?
C4 C5 N1 Cu1 178.0(5) . . . . ?
C13 C14 N2 C16 0.3(10) . . . . ?
C13 C14 N2 Cu1 179.2(5) . . . 6_556 ?
C15 C16 N2 C14 0.1(9) . . . . ?
C15 C16 N2 Cu1 -178.9(5) . . . 6_556 ?
C18 C17 N3 C21 1.3(8) . . . . ?
C18 C17 N3 Cu1 178.3(4) . . . . ?
C20 C21 N3 C17 -0.8(8) . . . . ?
C20 C21 N3 Cu1 -177.8(4) . . . . ?
C32 C31 N4 C30 1.3(9) . . . . ?
C32 C31 N4 Cu1 -174.7(5) . . . 6_566 ?
C29 C30 N4 C31 -1.9(8) . . . . ?
C29 C30 N4 Cu1 174.1(4) . . . 6_566 ?
